data_7047767
loop_
_publ_author_name
'Elsayed Moussa, Mehdi'
'Piesch, Martin'
'Fleischmann, Martin'
'Schreiner, Andrea'
'Seidl, Michael'
'Scheer, Manfred'

_publ_section_title
;
 Highly soluble Cu(i)-acetonitrile salts as building blocks for novel
 phosphorus-rich organometallic-inorganic compounds.
;
_journal_issue 45
_journal_name_full 'Dalton transactions (Cambridge, England : 2003)'
_journal_page_first 16031
_journal_page_last 16035
_journal_paper_doi 10.1039/c8dt03723j
_journal_volume 47
_journal_year 2018
_chemical_formula_moiety 'C8 H12 Cu N4, Al C16 F36 O4, C2 H3 N'
_chemical_formula_sum 'C26 H15 Al Cu F36 N5 O4'
_chemical_formula_weight 1235.95
_space_group_crystal_system orthorhombic
_space_group_IT_number 19
_space_group_name_Hall 'P 2ac 2ab'
_space_group_name_H-M_alt 'P 21 21 21'
_symmetry_space_group_name_Hall 'P 2ac 2ab'
_symmetry_space_group_name_H-M 'P 21 21 21'
_atom_sites_solution_hydrogens geom
_audit_creation_date 2018-07-11
_audit_creation_method
;
Olex2 1.2
(compiled 2018.05.29 svn.r3508 for OlexSys, GUI svn.r5506)
;
_audit_update_record
;
2018-09-07 deposited with the CCDC.
2018-10-10 downloaded from the CCDC.
;
_cell_angle_alpha 90
_cell_angle_beta 90
_cell_angle_gamma 90
_cell_formula_units_Z 4
_cell_length_a 10.61200(10)
_cell_length_b 17.1552(2)
_cell_length_c 23.7300(3)
_cell_measurement_reflns_used 9041
_cell_measurement_temperature 122.95(18)
_cell_measurement_theta_max 75.3080
_cell_measurement_theta_min 4.5490
_cell_volume 4320.07(8)
_computing_cell_refinement 'CrysAlisPro 1.171.38.43 (Rigaku OD, 2015)'
_computing_data_collection 'CrysAlisPro 1.171.38.43 (Rigaku OD, 2015)'
_computing_data_reduction 'CrysAlisPro 1.171.38.43 (Rigaku OD, 2015)'
_computing_molecular_graphics 'Olex2 (Dolomanov et al., 2009)'
_computing_publication_material 'Olex2 (Dolomanov et al., 2009)'
_computing_structure_refinement 'ShelXL (Sheldrick, 2015)'
_computing_structure_solution 'ShelXT (Sheldrick, 2015)'
_diffrn_ambient_environment N~2~
_diffrn_ambient_temperature 122.95(18)
_diffrn_detector 'CCD plate'
_diffrn_detector_area_resol_mean 4.2047
_diffrn_detector_type TitanS2
_diffrn_measured_fraction_theta_full 0.994
_diffrn_measured_fraction_theta_max 0.965
_diffrn_measurement_details
;
List of Runs (angles in degrees, time in seconds):

  # Type    Start    End  Width  t~exp~   \w     \q     \k     \f   Frames
#--------------------------------------------------------------------------
  1  \w    -58.00  24.00   1.00    2.00    --  -45.40  37.00 150.00   82
  2  \w      3.00  84.00   1.00    2.00    --   45.40 -99.00  30.00   81
  3  \w     33.00 143.00   1.00    8.00    --  107.00 -15.00-120.00  110
  4  \w     90.00 178.00   1.00    8.00    --  107.00  77.00  60.00   88
  5  \w     34.00 130.00   1.00    8.00    --  107.00 -30.00  60.00   96
;
_diffrn_measurement_device 'four-circle diffractometer'
_diffrn_measurement_device_type 'GV50, TitanS2'
_diffrn_measurement_method '\w scans'
_diffrn_orient_matrix_type 'CrysAlisPro convention (1999,Acta A55,543-557)'
_diffrn_orient_matrix_UB_11 -0.0841146000
_diffrn_orient_matrix_UB_12 -0.0646334000
_diffrn_orient_matrix_UB_13 0.0247339000
_diffrn_orient_matrix_UB_21 0.0505802000
_diffrn_orient_matrix_UB_22 -0.0575780000
_diffrn_orient_matrix_UB_23 -0.0443534000
_diffrn_orient_matrix_UB_31 0.1070896000
_diffrn_orient_matrix_UB_32 -0.0236521000
_diffrn_orient_matrix_UB_33 0.0404543000
_diffrn_radiation_monochromator mirror
_diffrn_radiation_probe x-ray
_diffrn_radiation_type CuK\a
_diffrn_radiation_wavelength 1.54184
_diffrn_reflns_av_R_equivalents 0.0223
_diffrn_reflns_av_unetI/netI 0.0331
_diffrn_reflns_Laue_measured_fraction_full 0.994
_diffrn_reflns_Laue_measured_fraction_max 0.965
_diffrn_reflns_limit_h_max 12
_diffrn_reflns_limit_h_min -9
_diffrn_reflns_limit_k_max 20
_diffrn_reflns_limit_k_min -20
_diffrn_reflns_limit_l_max 29
_diffrn_reflns_limit_l_min -21
_diffrn_reflns_number 13779
_diffrn_reflns_point_group_measured_fraction_full 0.988
_diffrn_reflns_point_group_measured_fraction_max 0.940
_diffrn_reflns_theta_full 67.684
_diffrn_reflns_theta_max 75.333
_diffrn_reflns_theta_min 3.179
_diffrn_source 'micro-focus sealed X-ray tube'
_diffrn_source_type 'GV50 (Cu) X-ray Source'
_exptl_absorpt_coefficient_mu 2.782
_exptl_absorpt_correction_T_max 0.714
_exptl_absorpt_correction_T_min 0.548
_exptl_absorpt_correction_type analytical
_exptl_absorpt_process_details
;
CrysAlisPro 1.171.38.43 (Rigaku Oxford Diffraction, 2015)
Analytical numeric absorption correction using a multifaceted crystal
            model based on expressions derived by R.C. Clark & J.S. Reid.
(Clark, R. C. & Reid, J. S. (1995). Acta Cryst. A51, 887-897)
Empirical absorption correction using spherical harmonics,
 implemented in SCALE3 ABSPACK scaling algorithm.
;
_exptl_crystal_colour 'clear light colourless'
_exptl_crystal_density_diffrn 1.900
_exptl_crystal_description block
_exptl_crystal_F_000 2416
_exptl_crystal_size_max 0.26
_exptl_crystal_size_mid 0.211
_exptl_crystal_size_min 0.127
_refine_diff_density_max 0.262
_refine_diff_density_min -0.361
_refine_diff_density_rms 0.045
_refine_ls_abs_structure_details
;
 Flack x determined using 3242 quotients [(I+)-(I-)]/[(I+)+(I-)]
 (Parsons, Flack and Wagner, Acta Cryst. B69 (2013) 249-259).
;
_refine_ls_abs_structure_Flack -0.009(17)
_refine_ls_extinction_method none
_refine_ls_goodness_of_fit_ref 1.046
_refine_ls_hydrogen_treatment constr
_refine_ls_matrix_type full
_refine_ls_number_parameters 990
_refine_ls_number_reflns 8404
_refine_ls_number_restraints 99
_refine_ls_restrained_S_all 1.054
_refine_ls_R_factor_all 0.0334
_refine_ls_R_factor_gt 0.0311
_refine_ls_shift/su_max 0.001
_refine_ls_shift/su_mean 0.000
_refine_ls_structure_factor_coef Fsqd
_refine_ls_weighting_details 'w=1/[\s^2^(Fo^2^)+(0.0495P)^2^+0.1164P] where P=(Fo^2^+2Fc^2^)/3'
_refine_ls_weighting_scheme calc
_refine_ls_wR_factor_gt 0.0790
_refine_ls_wR_factor_ref 0.0810
_reflns_Friedel_coverage 0.752
_reflns_Friedel_fraction_full 0.981
_reflns_Friedel_fraction_max 0.910
_reflns_number_gt 7937
_reflns_number_total 8404
_reflns_threshold_expression 'I > 2\s(I)'
_cod_data_source_file c8dt03723j2.cif
_cod_data_source_block op_abs_det_ana
_cod_depositor_comments 'Adding full bibliography for 7047765--7047770.cif.'
_cod_database_code 7047767
_shelx_shelxl_version_number 2018/3
_chemical_oxdiff_formula CuC8H12N4AlO4C16F46C2H3N
_chemical_oxdiff_usercomment 'colorless block'
_shelx_space_group_comment
;
The symmetry employed for this shelxl refinement is uniquely defined
by the following loop, which should always be used as a source of
symmetry information in preference to the above space-group names.
They are only intended as comments.
;
_shelx_estimated_absorpt_t_max 0.719
_shelx_estimated_absorpt_t_min 0.532
_reflns_odcompleteness_completeness 99.31
_reflns_odcompleteness_iscentric 1
_reflns_odcompleteness_theta 66.97
_olex2_refinement_description
;
1. Fixed Uiso
 At 1.5 times of:
  All C(H,H,H) groups
2. Restrained distances
 F17B-F16B \\sim F16B-F18B \\sim F18B-F17B
 with sigma of 0.01
 F14B-F15B \\sim F15B-F13B \\sim F13B-F14B
 with sigma of 0.02
 F13B-C17B \\sim F15B-C17B \\sim F14B-C17B \\sim F14A-C17A \\sim F13A-C17A
\\sim F15A-C17A
 with sigma of 0.01
 F27B-F26B \\sim F26B-F25B \\sim F25B-F27B
 with sigma of 0.02
 F25B-C22B \\sim F26B-C22B \\sim F27B-C22B
 with sigma of 0.02
3. Uiso/Uaniso restraints and constraints
F18B \\sim F17B: within 1.4A with sigma of 0.01 and sigma for terminal atoms of
0.02
F12A \\sim F10B \\sim F17B \\sim F18A \\sim F16B \\sim F16A \\sim F14B \\sim
F14A: within 1.1A with sigma of 0.01 and sigma for terminal atoms of 0.02
F16A \\sim F16B: within 1A with sigma of 0.005 and sigma for terminal atoms of
0.01
C16B \\sim C16A \\sim C18B \\sim C18A \\sim C17B \\sim C17A: within 1.4A with
sigma of 0.005 and sigma for terminal atoms of 0.04
F19B \\sim F19A: within 1A with sigma of 0.02 and sigma for terminal atoms of
0.04
F36B \\sim F28A: within 1.2A with sigma of 0.01 and sigma for terminal atoms of
0.02
F15B \\sim C17B: within 1.5A with sigma of 0.01 and sigma for terminal atoms of
0.02
C22A \\sim C22B: within 1.1A with sigma of 0.02 and sigma for terminal atoms of
0.04
Uanis(F35B) \\sim Ueq: with sigma of 0.01 and sigma for terminal atoms of 0.02
4. Others
 Sof(F27B)=Sof(C22B)=Sof(F26B)=Sof(F25B)=Sof(F19B)=Sof(C20B)=Sof(F21B)=
 Sof(F20B)=Sof(C21B)=Sof(F22B)=Sof(F24B)=Sof(F23B)=1-FVAR(1)
 Sof(F24A)=Sof(F20A)=Sof(F25A)=Sof(F19A)=Sof(F23A)=Sof(F27A)=Sof(F26A)=
 Sof(F21A)=Sof(F22A)=Sof(C22A)=Sof(C20A)=Sof(C21A)=FVAR(1)
 Sof(F17B)=Sof(C18B)=Sof(F16B)=Sof(F18B)=Sof(F11B)=Sof(F10B)=Sof(C16B)=
 Sof(F12B)=Sof(C17B)=Sof(F14B)=Sof(F15B)=Sof(F13B)=1-FVAR(2)
 Sof(F12A)=Sof(F15A)=Sof(F18A)=Sof(F14A)=Sof(F16A)=Sof(F11A)=Sof(F10A)=
 Sof(F13A)=Sof(F17A)=Sof(C17A)=Sof(C18A)=Sof(C16A)=FVAR(2)
 Sof(F34B)=Sof(C26B)=Sof(F36B)=Sof(F35B)=Sof(C24B)=Sof(F28B)=Sof(F29B)=
 Sof(F30B)=Sof(F31B)=Sof(F32B)=Sof(F33B)=Sof(C25B)=1-FVAR(3)
 Sof(F31A)=Sof(F30A)=Sof(F34A)=Sof(F36A)=Sof(F33A)=Sof(F29A)=Sof(F32A)=
 Sof(F28A)=Sof(F35A)=Sof(C25A)=Sof(C26A)=Sof(C24A)=FVAR(3)
5.a Idealised Me refined as rotating group:
 C8(H8A,H8B,H8C), C4(H4A,H4B,H4C), C2(H2A,H2B,H2C), C10(H10A,H10B,H10C),
 C6(H6A,H6B,H6C)
;
_olex2_submission_special_instructions 'No special instructions were received'
_oxdiff_exptl_absorpt_empirical_details
;
Empirical correction (ABSPACK) includes:
- Absorption correction using spherical harmonics
- Frame scaling
- Detector area scaling
;
_oxdiff_exptl_absorpt_empirical_full_max 1.449
_oxdiff_exptl_absorpt_empirical_full_min 0.640

loop_
_space_group_symop_operation_xyz
'x, y, z'
'-x+1/2, -y, z+1/2'
'-x, y+1/2, -z+1/2'
'x+1/2, -y+1/2, -z'

loop_
_atom_site_label
_atom_site_type_symbol
_atom_site_fract_x
_atom_site_fract_y
_atom_site_fract_z
_atom_site_U_iso_or_equiv
_atom_site_adp_type
_atom_site_occupancy
_atom_site_site_symmetry_order
_atom_site_calc_flag
_atom_site_refinement_flags_posn
_atom_site_refinement_flags_adp
_atom_site_refinement_flags_occupancy
_atom_site_disorder_assembly
_atom_site_disorder_group
Cu1 Cu 0.38624(5) 0.74024(3) 0.50848(2) 0.04288(13) Uani 1 1 d . . . . .
Al1 Al 0.35950(7) 0.30694(4) 0.67970(3) 0.02384(15) Uani 1 1 d . . . . .
O1 O 0.34602(19) 0.34305(11) 0.61176(8) 0.0297(4) Uani 1 1 d . . . . .
F1 F 0.2040(2) 0.36963(17) 0.52393(10) 0.0617(6) Uani 1 1 d . . . . .
F3 F 0.3443(2) 0.43551(13) 0.47921(9) 0.0521(5) Uani 1 1 d . . . . .
F31A F 0.0764(12) 0.1073(6) 0.5998(6) 0.049(2) Uani 0.745(11) 1 d . . P A 1
F30A F 0.3210(13) 0.0554(7) 0.5880(7) 0.0503(17) Uani 0.745(11) 1 d . . P A 1
F4 F 0.5654(2) 0.30441(15) 0.56469(12) 0.0635(7) Uani 1 1 d . . . . .
O4 O 0.2816(2) 0.21880(12) 0.68245(9) 0.0340(4) Uani 1 1 d . . . . .
O2 O 0.2934(2) 0.36813(11) 0.72919(9) 0.0304(4) Uani 1 1 d . . . . .
F34A F 0.1789(9) 0.0221(6) 0.6837(3) 0.0493(17) Uani 0.745(11) 1 d . . P A 1
F12A F -0.0153(13) 0.4463(7) 0.7363(4) 0.056(2) Uani 0.823(5) 1 d . U P B 1
O3 O 0.5179(2) 0.29809(14) 0.69471(9) 0.0353(5) Uani 1 1 d . . . . .
F6 F 0.5816(2) 0.41062(15) 0.51714(11) 0.0608(6) Uani 1 1 d . . . . .
F36A F 0.2665(16) 0.0958(7) 0.7485(7) 0.056(2) Uani 0.745(11) 1 d . . P A 1
F8 F 0.4422(3) 0.52801(13) 0.56030(11) 0.0662(7) Uani 1 1 d . . . . .
F2 F 0.3689(3) 0.31246(13) 0.49240(9) 0.0621(6) Uani 1 1 d . . . . .
F24A F 0.7537(12) 0.3572(9) 0.7900(5) 0.086(4) Uani 0.713(6) 1 d . . P C 1
F7 F 0.2516(3) 0.49868(14) 0.58328(13) 0.0688(8) Uani 1 1 d . . . . .
F20A F 0.6359(14) 0.2149(7) 0.8203(5) 0.055(2) Uani 0.713(6) 1 d . . P C 1
F15A F 0.1486(8) 0.5011(7) 0.8216(4) 0.068(2) Uani 0.823(5) 1 d D . P B 1
F5 F 0.6027(2) 0.41222(18) 0.60735(11) 0.0685(7) Uani 1 1 d . . . . .
F18A F 0.1640(4) 0.26566(18) 0.79051(15) 0.0513(8) Uani 0.823(5) 1 d . U P B 1
F9 F 0.4003(3) 0.48903(14) 0.64441(10) 0.0713(8) Uani 1 1 d . . . . .
F25A F 0.8033(11) 0.2171(7) 0.7375(5) 0.076(4) Uani 0.713(6) 1 d . . P C 1
F14A F 0.3410(3) 0.4788(2) 0.80100(16) 0.0592(9) Uani 0.823(5) 1 d D U P B 1
F16A F 0.0501(9) 0.3545(8) 0.8286(5) 0.073(2) Uani 0.823(5) 1 d . U P B 1
F33A F 0.0559(13) 0.2192(7) 0.6335(5) 0.061(2) Uani 0.745(11) 1 d . . P A 1
F11A F 0.1084(4) 0.4293(3) 0.66784(16) 0.0561(9) Uani 0.823(5) 1 d . . P B 1
F19A F 0.4473(8) 0.2390(6) 0.7960(3) 0.059(2) Uani 0.713(6) 1 d . U P C 1
F29A F 0.4262(11) 0.1665(5) 0.5993(3) 0.0543(18) Uani 0.745(11) 1 d . . P A 1
F32A F 0.1891(7) 0.1994(3) 0.5659(2) 0.0619(13) Uani 0.745(11) 1 d . . P A 1
F10A F 0.0231(3) 0.33280(18) 0.71009(15) 0.0587(9) Uani 0.823(5) 1 d . . P B 1
F13A F 0.2202(3) 0.53028(14) 0.73892(15) 0.0595(9) Uani 0.823(5) 1 d D . P B 1
N2 N 0.5193(3) 0.70007(17) 0.55884(12) 0.0406(6) Uani 1 1 d . . . . .
N1 N 0.4692(3) 0.78512(16) 0.44003(13) 0.0424(6) Uani 1 1 d . . . . .
F17A F 0.2458(4) 0.3475(2) 0.84728(12) 0.0702(10) Uani 0.823(5) 1 d . . P B 1
F28A F 0.4308(4) 0.0762(3) 0.6636(3) 0.0646(13) Uani 0.745(11) 1 d . U P A 1
C7 C 0.1987(3) 0.86610(17) 0.55181(13) 0.0349(6) Uani 1 1 d . . . . .
C3 C 0.5929(3) 0.66913(17) 0.58508(13) 0.0352(6) Uani 1 1 d . . . . .
N4 N 0.2761(3) 0.82307(16) 0.54127(13) 0.0428(6) Uani 1 1 d . . . . .
F35A F 0.0772(5) 0.1215(3) 0.7195(2) 0.0569(12) Uani 0.745(11) 1 d . . P A 1
F23A F 0.6652(8) 0.4137(4) 0.7274(3) 0.0743(19) Uani 0.713(6) 1 d . . P C 1
C12 C 0.3264(3) 0.3779(2) 0.51621(14) 0.0412(7) Uani 1 1 d . . . . .
N3 N 0.2642(3) 0.65758(17) 0.48415(13) 0.0427(6) Uani 1 1 d . . . . .
F27A F 0.6816(4) 0.1893(3) 0.66530(18) 0.0650(12) Uani 0.713(6) 1 d . . P C 1
C23 C 0.2457(3) 0.15253(16) 0.65707(12) 0.0289(6) Uani 1 1 d . . . . .
F26A F 0.7813(3) 0.2964(3) 0.67152(15) 0.0669(13) Uani 0.713(6) 1 d . . P C 1
C11 C 0.3939(3) 0.39240(16) 0.57295(12) 0.0313(6) Uani 1 1 d . . . . .
C13 C 0.5385(3) 0.3793(2) 0.56521(17) 0.0489(9) Uani 1 1 d . . . . .
C5 C 0.1846(4) 0.6197(2) 0.46856(14) 0.0413(7) Uani 1 1 d . . . . .
F21A F 0.5552(4) 0.14926(19) 0.75759(18) 0.0633(11) Uani 0.713(6) 1 d . . P C 1
C15 C 0.1918(3) 0.39539(17) 0.75728(13) 0.0308(6) Uani 1 1 d . . . . .
C8 C 0.0979(3) 0.92076(18) 0.56467(15) 0.0411(7) Uani 1 1 d . . . . .
H8A H 0.106536 0.966288 0.541473 0.062 Uiso 1 1 calc GR . . . .
H8B H 0.102538 0.935483 0.603644 0.062 Uiso 1 1 calc GR . . . .
H8C H 0.017939 0.896551 0.557374 0.062 Uiso 1 1 calc GR . . . .
C4 C 0.6858(4) 0.6272(2) 0.61856(17) 0.0471(8) Uani 1 1 d . . . . .
H4A H 0.744745 0.601845 0.593960 0.071 Uiso 1 1 calc GR . . . .
H4B H 0.644104 0.588954 0.641413 0.071 Uiso 1 1 calc GR . . . .
H4C H 0.729920 0.663323 0.642385 0.071 Uiso 1 1 calc GR . . . .
C1 C 0.5165(3) 0.8160(2) 0.40350(15) 0.0414(7) Uani 1 1 d . . . . .
C19 C 0.6082(3) 0.28296(19) 0.73299(14) 0.0374(7) Uani 1 1 d . . . . .
C14 C 0.3723(4) 0.47838(19) 0.59049(17) 0.0519(10) Uani 1 1 d . . . . .
C17A C 0.2260(5) 0.4776(3) 0.7799(2) 0.0438(11) Uani 0.823(5) 1 d D U P B 1
N5 N 0.4046(4) -0.0053(2) 0.4379(2) 0.0715(11) Uani 1 1 d . . . . .
F22A F 0.5680(5) 0.3771(3) 0.80217(19) 0.0692(12) Uani 0.713(6) 1 d . . P C 1
C18A C 0.1588(6) 0.3403(3) 0.8065(2) 0.0450(12) Uani 0.823(5) 1 d . U P B 1
C22A C 0.7218(12) 0.2436(12) 0.7001(6) 0.048(2) Uani 0.713(6) 1 d . U P C 1
C25A C 0.1404(5) 0.1701(3) 0.6126(3) 0.0430(14) Uani 0.745(11) 1 d . . P A 1
C9 C 0.4056(4) 0.0604(2) 0.44124(17) 0.0466(8) Uani 1 1 d . . . . .
C2 C 0.5733(5) 0.8572(3) 0.3562(2) 0.0652(12) Uani 1 1 d . . . . .
H2A H 0.549044 0.832455 0.321610 0.098 Uiso 1 1 calc GR . . . .
H2B H 0.663368 0.856044 0.359817 0.098 Uiso 1 1 calc GR . . . .
H2C H 0.544853 0.910354 0.356098 0.098 Uiso 1 1 calc GR . . . .
C10 C 0.4077(4) 0.1444(2) 0.4459(2) 0.0524(9) Uani 1 1 d . . . . .
H10A H 0.453948 0.165961 0.414753 0.079 Uiso 1 1 calc GR . . . .
H10B H 0.447653 0.159110 0.480570 0.079 Uiso 1 1 calc GR . . . .
H10C H 0.322997 0.164020 0.445298 0.079 Uiso 1 1 calc GR . . . .
C16A C 0.0755(5) 0.4030(3) 0.7181(2) 0.0401(11) Uani 0.823(5) 1 d . U P B 1
C26A C 0.1902(6) 0.0982(3) 0.70292(19) 0.0380(14) Uani 0.745(11) 1 d . . P A 1
C24A C 0.3569(6) 0.1120(3) 0.6272(3) 0.0427(13) Uani 0.745(11) 1 d . . P A 1
C6 C 0.0818(4) 0.5711(3) 0.4481(2) 0.0567(10) Uani 1 1 d . . . . .
H6A H 0.028985 0.601113 0.423431 0.085 Uiso 1 1 calc GR . . . .
H6B H 0.033052 0.552657 0.479412 0.085 Uiso 1 1 calc GR . . . .
H6C H 0.115748 0.527401 0.427805 0.085 Uiso 1 1 calc GR . . . .
C20A C 0.5620(5) 0.2213(5) 0.7784(3) 0.0414(13) Uani 0.713(6) 1 d . . P C 1
C21A C 0.6522(7) 0.3562(5) 0.7643(4) 0.0504(17) Uani 0.713(6) 1 d . . P C 1
F27B F 0.6471(10) 0.1582(5) 0.7098(5) 0.075(4) Uani 0.287(6) 1 d D . P C 2
C22B C 0.701(3) 0.231(2) 0.7092(13) 0.042(6) Uani 0.287(6) 1 d D U P C 2
F26B F 0.7236(9) 0.2398(7) 0.6539(4) 0.060(3) Uani 0.287(6) 1 d D . P C 2
F25B F 0.814(2) 0.2111(12) 0.7307(11) 0.047(4) Uani 0.287(6) 1 d D . P C 2
F19B F 0.463(2) 0.2156(16) 0.7809(9) 0.085(8) Uani 0.287(6) 1 d . U P C 2
C20B C 0.5550(17) 0.2644(15) 0.7881(8) 0.060(4) Uani 0.287(6) 1 d . . P C 2
F21B F 0.643(3) 0.2352(16) 0.8289(13) 0.043(4) Uani 0.287(6) 1 d . . P C 2
F20B F 0.5104(11) 0.3243(11) 0.8169(4) 0.089(5) Uani 0.287(6) 1 d . . P C 2
C21B C 0.679(2) 0.3695(19) 0.7369(12) 0.062(5) Uani 0.287(6) 1 d . . P C 2
F22B F 0.5972(13) 0.4263(7) 0.7451(7) 0.075(4) Uani 0.287(6) 1 d . . P C 2
F24B F 0.769(2) 0.3425(16) 0.7882(7) 0.039(3) Uani 0.287(6) 1 d . . P C 2
F23B F 0.7549(9) 0.3808(7) 0.6937(5) 0.076(4) Uani 0.287(6) 1 d . . P C 2
F17B F 0.204(2) 0.2852(12) 0.8177(9) 0.079(6) Uani 0.177(5) 1 d D U P B 2
C18B C 0.119(3) 0.3221(17) 0.7870(11) 0.050(4) Uani 0.177(5) 1 d . U P B 2
F16B F 0.031(3) 0.351(3) 0.8301(17) 0.046(5) Uani 0.177(5) 1 d D U P B 2
F18B F 0.0563(14) 0.2832(7) 0.7540(8) 0.075(6) Uani 0.177(5) 1 d D U P B 2
F11B F 0.0849(15) 0.3818(16) 0.6711(7) 0.069(6) Uani 0.177(5) 1 d . . P B 2
F10B F -0.007(5) 0.453(3) 0.7508(18) 0.045(7) Uani 0.177(5) 1 d . U P B 2
C16B C 0.104(3) 0.4318(18) 0.7135(13) 0.045(4) Uani 0.177(5) 1 d . U P B 2
F12B F 0.1306(17) 0.4986(9) 0.6979(7) 0.075(6) Uani 0.177(5) 1 d . . P B 2
C17B C 0.2303(17) 0.4612(14) 0.8000(9) 0.050(4) Uani 0.177(5) 1 d D U P B 2
F14B F 0.307(2) 0.5093(10) 0.7721(10) 0.087(6) Uani 0.177(5) 1 d D U P B 2
F15B F 0.282(2) 0.4275(14) 0.8450(6) 0.097(7) Uani 0.177(5) 1 d D U P B 2
F13B F 0.123(3) 0.498(2) 0.8141(17) 0.053(8) Uani 0.177(5) 1 d D . P B 2
F34B F 0.216(3) 0.025(2) 0.6851(14) 0.067(8) Uani 0.255(11) 1 d . . P A 2
C26B C 0.281(2) 0.0847(8) 0.6983(7) 0.051(5) Uani 0.255(11) 1 d . . P A 2
F36B F 0.400(2) 0.0696(9) 0.6983(12) 0.095(6) Uani 0.255(11) 1 d . U P A 2
F35B F 0.236(5) 0.101(3) 0.746(2) 0.066(11) Uani 0.255(11) 1 d . U P A 2
C24B C 0.317(2) 0.1370(14) 0.6006(11) 0.060(7) Uani 0.255(11) 1 d . . P A 2
F28B F 0.438(3) 0.1462(18) 0.6067(15) 0.079(10) Uani 0.255(11) 1 d . . P A 2
F29B F 0.267(3) 0.1804(9) 0.5604(5) 0.074(6) Uani 0.255(11) 1 d . . P A 2
F30B F 0.304(4) 0.0731(19) 0.587(2) 0.055(6) Uani 0.255(11) 1 d . . P A 2
F31B F 0.062(3) 0.0931(16) 0.6107(16) 0.042(6) Uani 0.255(11) 1 d . . P A 2
F32B F 0.082(4) 0.227(2) 0.6188(15) 0.062(7) Uani 0.255(11) 1 d . . P A 2
F33B F 0.0416(13) 0.1497(9) 0.6939(9) 0.065(4) Uani 0.255(11) 1 d . . P A 2
C25B C 0.1049(14) 0.1526(7) 0.6463(8) 0.037(4) Uani 0.255(11) 1 d . . P A 2

loop_
_atom_site_aniso_label
_atom_site_aniso_U_11
_atom_site_aniso_U_22
_atom_site_aniso_U_33
_atom_site_aniso_U_23
_atom_site_aniso_U_13
_atom_site_aniso_U_12
Cu1 0.0476(3) 0.0353(2) 0.0457(3) -0.0012(2) -0.0022(2) 0.0065(2)
Al1 0.0231(3) 0.0187(3) 0.0297(3) 0.0019(3) 0.0007(3) -0.0025(3)
O1 0.0320(10) 0.0247(9) 0.0323(9) 0.0063(8) 0.0030(8) -0.0036(7)
F1 0.0477(12) 0.0862(17) 0.0514(12) 0.0240(12) -0.0113(10) -0.0132(12)
F3 0.0621(13) 0.0532(12) 0.0409(10) 0.0218(9) 0.0026(9) 0.0002(10)
F31A 0.053(4) 0.037(4) 0.057(3) -0.004(3) -0.016(3) -0.012(3)
F30A 0.057(4) 0.025(5) 0.069(3) -0.025(3) 0.014(3) 0.004(3)
F4 0.0534(13) 0.0596(13) 0.0776(16) 0.0304(13) 0.0246(11) 0.0258(11)
O4 0.0449(12) 0.0231(10) 0.0341(10) -0.0004(8) 0.0017(9) -0.0105(8)
O2 0.0316(10) 0.0229(9) 0.0366(10) -0.0011(8) 0.0028(8) -0.0013(7)
F34A 0.082(5) 0.022(2) 0.044(2) 0.0004(16) -0.002(3) -0.027(3)
F12A 0.040(3) 0.067(4) 0.061(4) -0.015(3) 0.000(3) 0.019(3)
O3 0.0250(9) 0.0399(11) 0.0409(11) 0.0058(9) -0.0028(8) 0.0001(8)
F6 0.0459(12) 0.0746(15) 0.0619(13) 0.0316(12) 0.0209(10) 0.0059(10)
F36A 0.092(7) 0.037(3) 0.039(3) 0.012(2) -0.027(3) -0.021(3)
F8 0.0989(19) 0.0314(10) 0.0681(15) 0.0100(10) 0.0226(14) -0.0214(11)
F2 0.1030(19) 0.0431(11) 0.0403(10) -0.0063(9) 0.0086(12) -0.0036(12)
F24A 0.068(6) 0.091(7) 0.100(6) -0.009(4) -0.033(4) -0.020(5)
F7 0.0802(17) 0.0398(11) 0.0864(17) 0.0142(12) 0.0342(15) 0.0252(11)
F20A 0.048(3) 0.073(6) 0.044(5) 0.013(3) -0.012(3) -0.002(4)
F15A 0.073(4) 0.058(3) 0.073(3) -0.041(3) 0.008(4) 0.001(3)
F5 0.0458(12) 0.0915(18) 0.0682(15) 0.0321(14) -0.0099(11) -0.0295(13)
F18A 0.073(2) 0.0275(14) 0.0534(18) 0.0062(13) 0.0242(16) -0.0032(12)
F9 0.122(2) 0.0415(12) 0.0510(12) -0.0096(10) 0.0195(14) -0.0328(14)
F25A 0.035(3) 0.133(8) 0.062(4) 0.028(5) 0.002(3) 0.032(3)
F14A 0.0537(18) 0.0503(19) 0.073(2) -0.0258(16) -0.0150(15) -0.0072(14)
F16A 0.078(5) 0.070(3) 0.071(3) 0.011(3) 0.050(3) 0.010(4)
F33A 0.063(5) 0.039(4) 0.082(6) -0.008(4) -0.022(4) 0.015(3)
F11A 0.0498(17) 0.073(2) 0.0454(16) 0.0059(18) -0.0077(13) 0.0072(17)
F19A 0.032(2) 0.095(4) 0.051(4) 0.032(3) 0.007(2) 0.002(2)
F29A 0.060(3) 0.043(4) 0.061(2) -0.011(3) 0.0282(19) -0.018(3)
F32A 0.105(4) 0.0385(18) 0.0421(19) 0.0103(15) -0.025(2) -0.018(2)
F10A 0.0381(14) 0.0516(17) 0.087(2) -0.0207(16) -0.0043(14) -0.0096(11)
F13A 0.071(2) 0.0257(12) 0.082(2) 0.0001(13) 0.0012(17) -0.0016(12)
N2 0.0454(15) 0.0354(13) 0.0410(14) -0.0016(12) -0.0015(12) 0.0006(12)
N1 0.0469(15) 0.0365(14) 0.0437(15) -0.0021(12) -0.0017(13) 0.0052(11)
F17A 0.096(3) 0.081(3) 0.0334(13) 0.0061(15) -0.0062(14) 0.0118(19)
F28A 0.050(2) 0.053(2) 0.091(3) -0.007(2) -0.012(2) 0.0188(15)
C7 0.0438(17) 0.0258(13) 0.0351(14) -0.0032(12) -0.0020(12) -0.0047(12)
C3 0.0382(16) 0.0309(14) 0.0365(14) -0.0061(12) 0.0034(13) -0.0007(12)
N4 0.0495(16) 0.0333(13) 0.0455(15) -0.0041(12) -0.0028(12) 0.0032(12)
F35A 0.060(2) 0.045(2) 0.065(3) -0.0114(18) 0.028(2) -0.0204(17)
F23A 0.098(5) 0.045(3) 0.079(4) 0.017(3) -0.032(3) -0.030(3)
C12 0.0471(18) 0.0410(17) 0.0355(15) 0.0100(14) 0.0035(13) -0.0034(13)
N3 0.0463(16) 0.0364(13) 0.0454(15) 0.0000(12) 0.0016(12) 0.0030(12)
F27A 0.054(2) 0.076(3) 0.065(2) -0.018(2) -0.0021(17) 0.019(2)
C23 0.0358(15) 0.0194(12) 0.0315(13) 0.0003(10) -0.0002(11) -0.0072(10)
F26A 0.0325(15) 0.109(3) 0.059(2) 0.030(2) 0.0072(14) 0.0012(18)
C11 0.0340(14) 0.0250(12) 0.0349(14) 0.0043(11) 0.0078(11) -0.0009(11)
C13 0.0364(18) 0.056(2) 0.054(2) 0.0230(17) 0.0113(15) 0.0020(15)
C5 0.0452(19) 0.0392(17) 0.0394(16) 0.0014(14) 0.0052(14) 0.0006(14)
F21A 0.062(2) 0.0423(18) 0.086(3) 0.0225(17) -0.0087(19) -0.0029(15)
C15 0.0334(14) 0.0254(13) 0.0336(14) -0.0023(11) 0.0031(11) -0.0004(11)
C8 0.0487(18) 0.0279(14) 0.0467(17) -0.0044(13) 0.0001(15) 0.0023(13)
C4 0.0443(19) 0.0452(19) 0.0517(19) -0.0090(16) -0.0051(15) 0.0076(14)
C1 0.0384(16) 0.0356(16) 0.0503(19) -0.0095(15) 0.0021(14) 0.0012(13)
C19 0.0253(13) 0.0452(17) 0.0417(15) 0.0064(13) -0.0035(12) -0.0032(12)
C14 0.077(3) 0.0272(16) 0.052(2) 0.0049(14) 0.0199(19) -0.0109(17)
C17A 0.051(2) 0.030(2) 0.051(3) -0.012(2) -0.003(2) 0.0013(19)
N5 0.079(3) 0.0374(18) 0.098(3) -0.0044(19) -0.027(2) -0.0012(17)
F22A 0.070(3) 0.075(3) 0.063(2) -0.022(2) -0.013(2) 0.008(2)
C18A 0.062(3) 0.036(3) 0.037(3) -0.0029(19) 0.017(2) 0.002(2)
C22A 0.025(4) 0.075(9) 0.043(5) 0.019(4) 0.003(4) 0.008(4)
C25A 0.057(3) 0.029(2) 0.043(3) -0.002(2) -0.013(2) -0.001(2)
C9 0.0450(19) 0.0376(18) 0.057(2) 0.0014(16) -0.0101(16) -0.0034(14)
C2 0.069(3) 0.066(3) 0.061(2) -0.011(2) 0.027(2) -0.015(2)
C10 0.053(2) 0.0347(17) 0.069(2) 0.0026(17) -0.0079(18) -0.0040(14)
C16A 0.029(2) 0.044(3) 0.048(2) -0.005(2) 0.0027(18) -0.0001(18)
C26A 0.056(4) 0.024(2) 0.035(2) 0.0009(16) 0.000(2) -0.017(2)
C24A 0.042(3) 0.034(3) 0.053(3) -0.008(2) 0.005(2) -0.006(2)
C6 0.050(2) 0.057(2) 0.063(2) -0.0036(19) 0.0051(18) -0.0124(18)
C20A 0.026(3) 0.052(4) 0.046(3) 0.018(3) 0.000(2) -0.002(2)
C21A 0.049(4) 0.056(4) 0.045(3) 0.002(3) -0.018(3) -0.010(3)
F27B 0.084(7) 0.029(4) 0.112(9) 0.010(5) -0.018(6) 0.010(4)
C22B 0.040(13) 0.042(9) 0.043(12) 0.021(8) 0.001(10) -0.004(8)
F26B 0.044(5) 0.071(7) 0.065(6) -0.001(5) 0.004(4) 0.022(5)
F25B 0.027(7) 0.053(7) 0.062(9) -0.006(6) 0.000(5) 0.013(5)
F19B 0.061(13) 0.14(2) 0.048(10) 0.044(11) -0.011(7) -0.059(13)
C20B 0.052(9) 0.071(12) 0.056(9) 0.006(10) -0.011(7) -0.004(10)
F21B 0.039(5) 0.061(11) 0.031(6) -0.008(6) -0.014(4) -0.003(7)
F20B 0.060(6) 0.166(15) 0.042(5) -0.016(7) -0.004(4) 0.036(8)
C21B 0.045(10) 0.076(16) 0.066(14) -0.001(15) -0.035(10) 0.004(11)
F22B 0.065(7) 0.045(5) 0.115(11) -0.021(6) -0.028(7) 0.010(5)
F24B 0.020(4) 0.062(8) 0.034(5) -0.004(4) -0.012(3) -0.005(4)
F23B 0.039(5) 0.094(8) 0.093(7) 0.035(6) -0.011(5) -0.029(5)
F17B 0.097(13) 0.066(12) 0.074(11) 0.030(10) 0.050(10) 0.038(10)
C18B 0.061(8) 0.045(7) 0.043(7) -0.005(6) 0.026(6) 0.008(7)
F16B 0.034(7) 0.056(9) 0.048(9) -0.008(9) 0.027(7) 0.004(7)
F18B 0.055(8) 0.037(7) 0.133(15) -0.027(8) 0.053(10) -0.020(6)
F11B 0.040(8) 0.129(17) 0.037(8) -0.042(11) -0.016(6) 0.022(10)
F10B 0.031(9) 0.032(7) 0.07(2) -0.021(13) 0.006(14) 0.010(6)
C16B 0.032(7) 0.054(8) 0.048(6) -0.005(7) 0.007(6) 0.006(7)
F12B 0.087(11) 0.057(9) 0.080(10) 0.045(8) 0.032(9) 0.035(8)
C17B 0.055(6) 0.043(7) 0.052(8) -0.022(7) -0.004(7) -0.002(6)
F14B 0.077(12) 0.052(10) 0.130(17) -0.042(11) 0.016(13) -0.028(10)
F15B 0.094(12) 0.144(17) 0.054(8) -0.026(10) -0.023(9) 0.035(12)
F13B 0.047(12) 0.042(12) 0.069(14) -0.032(10) -0.008(10) 0.022(11)
F34B 0.089(17) 0.031(7) 0.081(11) 0.016(6) -0.045(11) -0.039(9)
C26B 0.067(15) 0.024(6) 0.062(10) 0.003(6) -0.033(9) -0.014(7)
F36B 0.085(10) 0.051(6) 0.149(16) -0.001(9) -0.062(12) 0.019(7)
F35B 0.10(2) 0.063(12) 0.036(10) 0.022(7) -0.017(12) -0.024(12)
C24B 0.052(11) 0.058(13) 0.068(14) -0.040(12) 0.026(10) -0.019(9)
F28B 0.055(10) 0.047(14) 0.13(2) -0.009(11) 0.047(11) -0.017(10)
F29B 0.143(17) 0.050(7) 0.027(4) 0.002(5) 0.005(7) -0.045(9)
F30B 0.067(12) 0.022(13) 0.076(9) -0.023(10) 0.033(8) 0.007(8)
F31B 0.030(6) 0.017(7) 0.081(19) -0.016(9) -0.009(8) -0.010(6)
F32B 0.065(16) 0.038(7) 0.083(16) 0.018(9) -0.022(11) 0.014(9)
F33B 0.048(6) 0.050(7) 0.097(11) -0.019(7) 0.034(7) -0.017(5)
C25B 0.045(7) 0.017(5) 0.048(10) -0.012(6) -0.017(7) 0.007(5)

loop_
_atom_type_symbol
_atom_type_description
_atom_type_scat_dispersion_real
_atom_type_scat_dispersion_imag
_atom_type_scat_source
C C 0.0181 0.0091 'International Tables Vol C Tables 4.2.6.8 and 6.1.1.4'
H H 0.0000 0.0000 'International Tables Vol C Tables 4.2.6.8 and 6.1.1.4'
Al Al 0.2130 0.2455 'International Tables Vol C Tables 4.2.6.8 and 6.1.1.4'
Cu Cu -1.9646 0.5888 'International Tables Vol C Tables 4.2.6.8 and 6.1.1.4'
F F 0.0727 0.0534 'International Tables Vol C Tables 4.2.6.8 and 6.1.1.4'
N N 0.0311 0.0180 'International Tables Vol C Tables 4.2.6.8 and 6.1.1.4'
O O 0.0492 0.0322 'International Tables Vol C Tables 4.2.6.8 and 6.1.1.4'

loop_
_exptl_crystal_face_index_h
_exptl_crystal_face_index_k
_exptl_crystal_face_index_l
_exptl_crystal_face_perp_dist
7 0 -5 0.1168
0 3 -15 0.1158
-7 1 -2 0.1172
0 11 -3 0.0897
-5 -3 -9 0.1214
-4 -7 -6 0.1138
0 -11 3 0.0631
0 11 0 0.0871
0 -11 0 0.0636
0 -3 -15 0.0870
5 -6 -7 0.1013
6 -5 4 0.1393
0 6 13 0.0941
0 -5 -14 0.0756
7 1 -2 0.1102
1 5 -14 0.1042
0 -5 14 0.0937
-3 -5 12 0.1063
2 9 9 0.0880
0 10 5 0.0635
0 -10 -5 0.0635

loop_
_geom_angle_atom_site_label_1
_geom_angle_atom_site_label_2
_geom_angle_atom_site_label_3
_geom_angle
N2 Cu1 N1 108.12(12)
N2 Cu1 N4 115.53(12)
N2 Cu1 N3 112.91(12)
N1 Cu1 N3 108.81(12)
N4 Cu1 N1 107.45(12)
N4 Cu1 N3 103.74(13)
O4 Al1 O1 108.01(11)
O4 Al1 O3 112.46(12)
O2 Al1 O1 112.49(10)
O2 Al1 O4 108.25(11)
O2 Al1 O3 108.01(12)
O3 Al1 O1 107.70(11)
C11 O1 Al1 145.8(2)
C23 O4 Al1 149.5(2)
C15 O2 Al1 150.6(2)
C19 O3 Al1 148.2(2)
C3 N2 Cu1 172.3(3)
C1 N1 Cu1 174.5(3)
N4 C7 C8 179.0(4)
N2 C3 C4 178.4(4)
C7 N4 Cu1 167.0(3)
F1 C12 F3 108.1(3)
F1 C12 F2 107.5(3)
F1 C12 C11 110.7(3)
F3 C12 C11 112.8(3)
F2 C12 F3 107.2(3)
F2 C12 C11 110.3(3)
C5 N3 Cu1 170.2(3)
O4 C23 C25A 110.0(3)
O4 C23 C26A 107.6(3)
O4 C23 C24A 111.8(3)
O4 C23 C26B 106.4(5)
O4 C23 C24B 113.0(7)
O4 C23 C25B 110.8(5)
C26A C23 C25A 108.5(4)
C24A C23 C25A 108.8(4)
C24A C23 C26A 110.1(4)
C24B C23 C26B 107.1(13)
C25B C23 C26B 109.9(10)
C25B C23 C24B 109.6(11)
O1 C11 C12 108.6(2)
O1 C11 C13 111.1(3)
O1 C11 C14 111.0(2)
C12 C11 C13 109.3(3)
C12 C11 C14 108.6(3)
C14 C11 C13 108.3(3)
F4 C13 F6 108.0(3)
F4 C13 F5 108.0(3)
F4 C13 C11 110.7(3)
F6 C13 C11 112.2(3)
F5 C13 F6 107.1(3)
F5 C13 C11 110.6(3)
N3 C5 C6 179.6(4)
O2 C15 C17A 107.4(3)
O2 C15 C18A 110.0(3)
O2 C15 C16A 111.6(3)
O2 C15 C18B 108.9(9)
O2 C15 C16B 107.1(11)
O2 C15 C17B 111.1(7)
C18A C15 C17A 110.3(3)
C18A C15 C16A 109.0(4)
C16A C15 C17A 108.5(3)
C16B C15 C18B 108.6(16)
C16B C15 C17B 107.6(13)
C17B C15 C18B 113.4(12)
C7 C8 H8A 109.5
C7 C8 H8B 109.5
C7 C8 H8C 109.5
H8A C8 H8B 109.5
H8A C8 H8C 109.5
H8B C8 H8C 109.5
C3 C4 H4A 109.5
C3 C4 H4B 109.5
C3 C4 H4C 109.5
H4A C4 H4B 109.5
H4A C4 H4C 109.5
H4B C4 H4C 109.5
N1 C1 C2 178.0(4)
O3 C19 C22A 106.9(5)
O3 C19 C20A 111.5(3)
O3 C19 C21A 112.7(4)
O3 C19 C22B 109.8(10)
O3 C19 C20B 111.8(7)
O3 C19 C21B 100.8(8)
C22A C19 C20A 106.6(6)
C21A C19 C22A 110.8(7)
C21A C19 C20A 108.2(5)
C22B C19 C20B 118.7(13)
C22B C19 C21B 105.4(13)
C20B C19 C21B 108.6(14)
F8 C14 F7 107.3(3)
F8 C14 C11 112.3(3)
F7 C14 C11 110.8(3)
F9 C14 F8 107.7(3)
F9 C14 F7 107.6(3)
F9 C14 C11 110.9(3)
F15A C17A C15 112.6(7)
F14A C17A F15A 106.3(6)
F14A C17A F13A 108.0(5)
F14A C17A C15 111.2(4)
F13A C17A F15A 107.8(5)
F13A C17A C15 110.7(4)
F18A C18A F17A 105.4(5)
F18A C18A C15 111.2(4)
F16A C18A F18A 109.5(8)
F16A C18A F17A 107.7(6)
F16A C18A C15 113.2(8)
F17A C18A C15 109.5(4)
F25A C22A C19 108.4(12)
F27A C22A F25A 112.9(16)
F27A C22A C19 111.3(8)
F26A C22A F25A 105.9(9)
F26A C22A F27A 108.9(11)
F26A C22A C19 109.3(14)
F31A C25A F33A 105.0(9)
F31A C25A F32A 108.7(7)
F31A C25A C23 111.6(7)
F33A C25A C23 110.7(7)
F32A C25A F33A 109.6(6)
F32A C25A C23 111.0(5)
N5 C9 C10 179.5(5)
C1 C2 H2A 109.5
C1 C2 H2B 109.5
C1 C2 H2C 109.5
H2A C2 H2B 109.5
H2A C2 H2C 109.5
H2B C2 H2C 109.5
C9 C10 H10A 109.5
C9 C10 H10B 109.5
C9 C10 H10C 109.5
H10A C10 H10B 109.5
H10A C10 H10C 109.5
H10B C10 H10C 109.5
F12A C16A F11A 107.5(7)
F12A C16A F10A 104.7(7)
F12A C16A C15 116.2(6)
F11A C16A F10A 106.8(5)
F11A C16A C15 111.1(4)
F10A C16A C15 109.9(4)
F34A C26A C23 111.6(5)
F36A C26A F34A 106.6(8)
F36A C26A C23 110.7(8)
F35A C26A F34A 107.6(5)
F35A C26A F36A 108.3(8)
F35A C26A C23 111.9(5)
F30A C24A C23 114.3(7)
F29A C24A F30A 107.6(9)
F29A C24A C23 109.1(6)
F28A C24A F30A 105.9(7)
F28A C24A F29A 108.5(7)
F28A C24A C23 111.3(6)
C5 C6 H6A 109.5
C5 C6 H6B 109.5
C5 C6 H6C 109.5
H6A C6 H6B 109.5
H6A C6 H6C 109.5
H6B C6 H6C 109.5
F20A C20A F19A 109.9(9)
F20A C20A F21A 104.0(7)
F20A C20A C19 113.5(8)
F19A C20A F21A 106.2(7)
F19A C20A C19 110.2(6)
F21A C20A C19 112.6(5)
F24A C21A F23A 103.0(10)
F24A C21A C19 120.9(9)
F24A C21A F22A 104.5(8)
F23A C21A C19 108.8(6)
F22A C21A F23A 108.6(7)
F22A C21A C19 110.3(6)
F27B C22B C19 106(2)
F26B C22B C19 116(2)
F26B C22B F27B 101(3)
F26B C22B F25B 104(3)
F25B C22B C19 128(3)
F25B C22B F27B 98(3)
F19B C20B C19 108.3(17)
F19B C20B F21B 111(2)
F19B C20B F20B 107(2)
F21B C20B C19 115.4(19)
F20B C20B C19 115.7(19)
F20B C20B F21B 99.0(16)
F22B C21B C19 111.6(18)
F22B C21B F24B 119(2)
F24B C21B C19 93(2)
F23B C21B C19 111.3(18)
F23B C21B F22B 114(3)
F23B C21B F24B 105.5(15)
F17B C18B C15 107(2)
F17B C18B F16B 102(2)
F16B C18B C15 110(3)
F18B C18B C15 114(2)
F18B C18B F17B 118(3)
F18B C18B F16B 106(3)
F11B C16B C15 110(2)
F11B C16B F10B 119(3)
F10B C16B C15 100(3)
F12B C16B C15 116(2)
F12B C16B F11B 114(3)
F12B C16B F10B 97(3)
F14B C17B C15 106.5(17)
F14B C17B F13B 110.4(19)
F15B C17B C15 108.1(18)
F15B C17B F14B 114.6(18)
F15B C17B F13B 110.5(18)
F13B C17B C15 106(3)
F34B C26B C23 108.5(18)
F34B C26B F36B 111(2)
F36B C26B C23 112(2)
F35B C26B C23 108(3)
F35B C26B F34B 101(3)
F35B C26B F36B 115(3)
F28B C24B C23 111(2)
F28B C24B F29B 114(2)
F29B C24B C23 109(2)
F30B C24B C23 110(3)
F30B C24B F28B 106(3)
F30B C24B F29B 107(3)
F31B C25B C23 114.8(15)
F31B C25B F32B 108(2)
F32B C25B C23 104(2)
F33B C25B C23 111.1(15)
F33B C25B F31B 109.1(17)
F33B C25B F32B 109.4(17)

loop_
_geom_bond_atom_site_label_1
_geom_bond_atom_site_label_2
_geom_bond_distance
Cu1 N2 1.974(3)
Cu1 N1 2.002(3)
Cu1 N4 1.998(3)
Cu1 N3 2.005(3)
Al1 O1 1.733(2)
Al1 O4 1.724(2)
Al1 O2 1.724(2)
Al1 O3 1.725(2)
O1 C11 1.350(3)
F1 C12 1.320(4)
F3 C12 1.336(4)
F31A C25A 1.309(13)
F30A C24A 1.397(15)
F4 C13 1.317(5)
O4 C23 1.342(3)
O2 C15 1.351(4)
F34A C26A 1.389(10)
F12A C16A 1.291(14)
O3 C19 1.346(4)
F6 C13 1.341(4)
F36A C26A 1.353(16)
F8 C14 1.337(4)
F2 C12 1.335(4)
F24A C21A 1.238(14)
F7 C14 1.338(6)
F20A C20A 1.272(14)
F15A C17A 1.348(7)
F5 C13 1.335(5)
F18A C18A 1.336(6)
F9 C14 1.326(5)
F25A C22A 1.320(12)
F14A C17A 1.319(5)
F16A C18A 1.291(11)
F33A C25A 1.327(15)
F11A C16A 1.322(7)
F19A C20A 1.322(9)
F29A C24A 1.361(12)
F32A C25A 1.322(10)
F10A C16A 1.340(6)
F13A C17A 1.330(5)
N2 C3 1.131(4)
N1 C1 1.133(5)
F17A C18A 1.342(7)
F28A C24A 1.318(11)
C7 N4 1.132(5)
C7 C8 1.455(5)
C3 C4 1.456(5)
F35A C26A 1.323(9)
F23A C21A 1.325(10)
C12 C11 1.545(5)
N3 C5 1.128(5)
F27A C22A 1.32(2)
C23 C25A 1.566(6)
C23 C26A 1.549(5)
C23 C24A 1.542(6)
C23 C26B 1.565(15)
C23 C24B 1.564(18)
C23 C25B 1.516(14)
F26A C22A 1.296(14)
C11 C13 1.562(5)
C11 C14 1.550(4)
C5 C6 1.457(6)
F21A C20A 1.333(10)
C15 C17A 1.552(6)
C15 C18A 1.544(6)
C15 C16A 1.550(6)
C15 C18B 1.63(3)
C15 C16B 1.53(3)
C15 C17B 1.57(3)
C8 H8A 0.9600
C8 H8B 0.9600
C8 H8C 0.9600
C4 H4A 0.9600
C4 H4B 0.9600
C4 H4C 0.9600
C1 C2 1.456(6)
C19 C22A 1.59(2)
C19 C20A 1.587(6)
C19 C21A 1.533(8)
C19 C22B 1.44(5)
C19 C20B 1.459(19)
C19 C21B 1.67(3)
N5 C9 1.130(5)
F22A C21A 1.318(10)
C9 C10 1.447(5)
C2 H2A 0.9600
C2 H2B 0.9600
C2 H2C 0.9600
C10 H10A 0.9600
C10 H10B 0.9600
C10 H10C 0.9600
C6 H6A 0.9600
C6 H6B 0.9600
C6 H6C 0.9600
F27B C22B 1.37(3)
C22B F26B 1.34(3)
C22B F25B 1.35(3)
F19B C20B 1.30(3)
C20B F21B 1.44(4)
C20B F20B 1.32(3)
C21B F22B 1.32(3)
C21B F24B 1.62(3)
C21B F23B 1.32(4)
F17B C18B 1.32(4)
C18B F16B 1.48(4)
C18B F18B 1.23(4)
F11B C16B 1.34(4)
F10B C16B 1.52(6)
C16B F12B 1.24(4)
C17B F14B 1.334(11)
C17B F15B 1.331(11)
C17B F13B 1.341(11)
F34B C26B 1.27(3)
C26B F36B 1.29(3)
C26B F35B 1.25(6)
C24B F28B 1.30(4)
C24B F29B 1.32(4)
C24B F30B 1.15(4)
F31B C25B 1.40(4)
F32B C25B 1.46(4)
F33B C25B 1.31(3)

loop_
_exptl_oxdiff_crystal_face_indexfrac_h
_exptl_oxdiff_crystal_face_indexfrac_k
_exptl_oxdiff_crystal_face_indexfrac_l
_exptl_oxdiff_crystal_face_x
_exptl_oxdiff_crystal_face_y
_exptl_oxdiff_crystal_face_z
6.5527 0.2664 -4.7195 -0.6851 0.5254 0.5045
-0.1540 3.4842 -14.6239 -0.5739 0.4402 -0.6905
-6.7769 1.3420 -1.9476 0.4351 -0.3337 -0.8363
-0.4948 10.8699 -3.2010 -0.7401 -0.5089 -0.4396
-5.3549 -2.8070 -8.8613 0.4127 0.2838 -0.8655
-4.4571 -7.1466 -6.3460 0.6799 0.4675 -0.5650
0.2520 -10.9513 2.7893 0.7556 0.5196 0.3988
0.0000 11.0000 -0.0003 -0.7110 -0.6333 -0.2602
-0.0000 -11.0000 0.0003 0.7110 0.6333 0.2602
-0.0000 -3.0000 -15.0000 -0.1771 0.8380 -0.5359
5.0000 -6.0001 -7.0000 -0.2059 0.9088 0.3942
6.0000 -5.0000 4.0000 -0.0826 0.4140 0.9226
0.0000 6.0000 12.9999 -0.0663 -0.9221 0.3840
-0.0000 -5.0000 -14.0000 -0.0231 0.9088 -0.4481
7.0000 1.0000 -2.0002 -0.7029 0.3852 0.6451
1.0000 5.0000 -14.0002 -0.7536 0.3836 -0.5775
-0.0000 -5.0000 14.0002 0.6694 -0.3331 0.6846
-3.0000 -5.0000 12.0002 0.8723 -0.3961 0.2825
2.0000 9.0000 8.9998 -0.5273 -0.8162 0.3654
0.0000 10.0000 4.9998 -0.5227 -0.7975 -0.0343
-0.0000 -10.0000 -4.9998 0.5227 0.7975 0.0343
